data_2015338
loop_
_publ_author_name
'Zhang, Qi-Wei'
'Wen, Yi-Hang'
'Feng, Yun-Long'

_publ_section_title
Poly[(\m~2~-1,3-di-4-pyridylpropane-\k^2^<i>N</i>:<i>N</i>')(\m~3~-glutarato-\k^3^<i>O</i>:<i>O</i>':<i>O</i>'')dizinc(II)]
_journal_coeditor_code AV3006
_journal_issue 6
_journal_name_full 'Acta Crystallographica Section C'
_journal_page_first m255
_journal_page_last m257
_journal_paper_doi 10.1107/S0108270106016726
_journal_volume 62
_journal_year 2006
_chemical_formula_iupac '[Zn2 (C5 H6 O4)2 (C13 H14 N2)]'
_chemical_formula_moiety 'C23 H26 N2 O8 Zn2'
_chemical_formula_sum 'C23 H26 N2 O8 Zn2'
_chemical_formula_weight 589.24
_chemical_name_systematic
;
Poly[(\m~3~glutarato-\k^3^O:O':O'')(\m~2~-1,3-di-4-pyridylpropane-
\k^2^N:N')dizinc(II)]
;
_space_group_IT_number 15
_symmetry_cell_setting monoclinic
_symmetry_space_group_name_Hall '-C 2yc'
_symmetry_space_group_name_H-M 'C 1 2/c 1'
_atom_sites_solution_hydrogens geom
_atom_sites_solution_primary direct
_atom_sites_solution_secondary difmap
_audit_creation_method SHELXL-97
_cell_angle_alpha 90.00
_cell_angle_beta 106.838(2)
_cell_angle_gamma 90.00
_cell_formula_units_Z 4
_cell_length_a 10.5886(15)
_cell_length_b 14.0238(19)
_cell_length_c 17.135(2)
_cell_measurement_reflns_used 1769
_cell_measurement_temperature 293(2)
_cell_measurement_theta_max 25.09
_cell_measurement_theta_min 2.48
_cell_volume 2435.3(6)
_computing_cell_refinement 'SAINT (Bruker, 2002)'
_computing_data_collection 'SMART (Bruker, 2002)'
_computing_data_reduction SAINT
_computing_molecular_graphics 'SHELXTL (Bruker, 2002)'
_computing_publication_material SHELXL97
_computing_structure_refinement 'SHELXL97 (Sheldrick, 1997)'
_computing_structure_solution 'SHELXS97 (Sheldrick, 1997)'
_diffrn_ambient_temperature 293(2)
_diffrn_measured_fraction_theta_full 0.990
_diffrn_measured_fraction_theta_max 0.990
_diffrn_measurement_device_type 'Bruker SMART CCD area-detector'
_diffrn_measurement_method '\p and \w'
_diffrn_radiation_monochromator graphite
_diffrn_radiation_source 'fine-focus sealed tube'
_diffrn_radiation_type MoK\a
_diffrn_radiation_wavelength 0.71073
_diffrn_reflns_av_R_equivalents 0.0318
_diffrn_reflns_av_sigmaI/netI 0.0481
_diffrn_reflns_limit_h_max 12
_diffrn_reflns_limit_h_min -10
_diffrn_reflns_limit_k_max 16
_diffrn_reflns_limit_k_min -12
_diffrn_reflns_limit_l_max 20
_diffrn_reflns_limit_l_min -20
_diffrn_reflns_number 3817
_diffrn_reflns_theta_full 25.09
_diffrn_reflns_theta_max 25.09
_diffrn_reflns_theta_min 2.48
_diffrn_standards_decay_% 0
_diffrn_standards_interval_count 0
_diffrn_standards_number 0
_exptl_absorpt_coefficient_mu 2.020
_exptl_absorpt_correction_T_max .851
_exptl_absorpt_correction_T_min .785
_exptl_absorpt_correction_type empirical
_exptl_absorpt_process_details '(SADABS; Sheldrick, 1996)'
_exptl_crystal_colour colorless
_exptl_crystal_density_diffrn 1.607
_exptl_crystal_density_method 'not measured'
_exptl_crystal_description prism
_exptl_crystal_F_000 1208
_exptl_crystal_size_max .15
_exptl_crystal_size_mid .10
_exptl_crystal_size_min .08
_refine_diff_density_max 0.518
_refine_diff_density_min -0.777
_refine_ls_extinction_method none
_refine_ls_goodness_of_fit_ref 1.054
_refine_ls_hydrogen_treatment constr
_refine_ls_matrix_type full
_refine_ls_number_parameters 159
_refine_ls_number_reflns 2158
_refine_ls_number_restraints 0
_refine_ls_restrained_S_all 1.054
_refine_ls_R_factor_gt 0.0487
_refine_ls_shift/su_max 0.001
_refine_ls_shift/su_mean 0.000
_refine_ls_structure_factor_coef Fsqd
_refine_ls_weighting_details 'calc w=1/[\s^2^(Fo^2^)+(0.061P)^2^+8.7107P] where P=(Fo^2^+2Fc^2^)/3'
_refine_ls_weighting_scheme calc
_refine_ls_wR_factor_gt 0.1122
_refine_ls_wR_factor_ref 0.1304
_reflns_number_gt 1619
_reflns_number_total 2158
_reflns_threshold_expression I>2\s(I)
_cod_data_source_file av3006.cif
_cod_data_source_block I
_cod_original_sg_symbol_H-M 'C 2/c'
_cod_database_code 2015338
_cod_database_fobs_code 2015338

loop_
_symmetry_equiv_pos_as_xyz
'x, y, z'
'-x, y, -z+1/2'
'x+1/2, y+1/2, z'
'-x+1/2, y+1/2, -z+1/2'
'-x, -y, -z'
'x, -y, z-1/2'
'-x+1/2, -y+1/2, -z'
'x+1/2, -y+1/2, z-1/2'

loop_
_atom_site_type_symbol
_atom_site_label
_atom_site_fract_x
_atom_site_fract_y
_atom_site_fract_z
_atom_site_U_iso_or_equiv
_atom_site_adp_type
_atom_site_calc_flag
_atom_site_refinement_flags
_atom_site_occupancy
Zn Zn1 0.00251(5) 0.25747(4) -0.14543(3) 0.0326(2) Uani d . 1
O O1 0.0732(3) 0.3855(2) -0.1373(2) 0.0467(9) Uani d . 1
O O2 -0.1140(4) 0.4060(3) -0.1111(3) 0.0552(11) Uani d . 1
O O3 -0.3333(4) 0.7122(3) -0.2865(2) 0.0507(10) Uani d . 1
O O4 -0.3454(3) 0.6850(3) -0.1617(2) 0.0427(9) Uani d . 1
N N1 0.0017(4) 0.1888(3) -0.0407(2) 0.0323(9) Uani d . 1
C C1 -0.0110(5) 0.4383(3) -0.1180(3) 0.0328(11) Uani d . 1
C C2 0.0286(5) 0.5415(3) -0.0999(3) 0.0380(12) Uani d . 1
H H2A 0.0800 0.5616 -0.1355 0.046 Uiso calc R 1
H H2B 0.0847 0.5463 -0.0442 0.046 Uiso calc R 1
C C3 -0.0879(5) 0.6091(4) -0.1110(3) 0.0405(13) Uani d . 1
H H3A -0.1467 0.5839 -0.0818 0.049 Uiso calc R 1
H H3B -0.0557 0.6704 -0.0872 0.049 Uiso calc R 1
C C4 -0.1641(5) 0.6231(4) -0.1994(3) 0.0413(13) Uani d . 1
H H4A -0.1069 0.6549 -0.2262 0.050 Uiso calc R 1
H H4B -0.1844 0.5606 -0.2242 0.050 Uiso calc R 1
C C5 -0.2906(5) 0.6786(3) -0.2170(3) 0.0314(11) Uani d . 1
C C6 -0.1113(5) 0.1770(4) -0.0214(3) 0.0413(13) Uani d . 1
H H6 -0.1887 0.2018 -0.0562 0.050 Uiso calc R 1
C C7 -0.1174(5) 0.1298(4) 0.0477(3) 0.0457(14) Uani d . 1
H H7 -0.1980 0.1233 0.0587 0.055 Uiso calc R 1
C C8 -0.0047(5) 0.0920(3) 0.1009(3) 0.0363(12) Uani d . 1
C C9 0.1119(5) 0.1057(4) 0.0816(3) 0.0408(13) Uani d . 1
H H9 0.1909 0.0831 0.1163 0.049 Uiso calc R 1
C C10 0.1108(5) 0.1528(4) 0.0112(3) 0.0383(12) Uani d . 1
H H10 0.1903 0.1600 -0.0010 0.046 Uiso calc R 1
C C11 -0.0087(6) 0.0381(4) 0.1760(3) 0.0484(14) Uani d . 1
H H11A 0.0639 -0.0070 0.1898 0.058 Uiso calc R 1
H H11B -0.0901 0.0018 0.1636 0.058 Uiso calc R 1
C C12 0.0000 0.1003(5) 0.2500 0.0421(18) Uani d S 1
H H12A 0.0773 0.1409 0.2606 0.051 Uiso d R 1

loop_
_atom_site_aniso_label
_atom_site_aniso_U_11
_atom_site_aniso_U_22
_atom_site_aniso_U_33
_atom_site_aniso_U_12
_atom_site_aniso_U_13
_atom_site_aniso_U_23
Zn1 0.0316(3) 0.0381(4) 0.0286(3) -0.0018(3) 0.0095(2) -0.0053(3)
O1 0.037(2) 0.036(2) 0.071(3) 0.0045(17) 0.0215(19) -0.0082(18)
O2 0.046(2) 0.047(2) 0.080(3) -0.0070(19) 0.031(2) -0.004(2)
O3 0.039(2) 0.077(3) 0.034(2) 0.019(2) 0.0069(16) 0.021(2)
O4 0.046(2) 0.047(2) 0.040(2) 0.0137(17) 0.0195(17) 0.0033(17)
N1 0.032(2) 0.039(2) 0.027(2) 0.0042(18) 0.0091(17) -0.0023(18)
C1 0.031(3) 0.033(3) 0.031(3) 0.005(2) 0.005(2) 0.001(2)
C2 0.034(3) 0.035(3) 0.042(3) -0.001(2) 0.006(2) 0.000(2)
C3 0.048(3) 0.032(3) 0.036(3) 0.010(2) 0.004(2) -0.004(2)
C4 0.045(3) 0.047(3) 0.032(3) 0.013(3) 0.013(2) 0.002(2)
C5 0.030(2) 0.032(3) 0.033(3) 0.000(2) 0.011(2) -0.001(2)
C6 0.028(3) 0.056(3) 0.036(3) 0.008(2) 0.004(2) 0.000(3)
C7 0.040(3) 0.063(4) 0.039(3) -0.004(3) 0.020(2) 0.001(3)
C8 0.043(3) 0.034(3) 0.031(3) -0.002(2) 0.008(2) -0.005(2)
C9 0.030(3) 0.050(3) 0.038(3) 0.008(2) 0.005(2) 0.000(3)
C10 0.030(3) 0.050(3) 0.036(3) 0.003(2) 0.011(2) 0.000(2)
C11 0.072(4) 0.037(3) 0.041(3) -0.007(3) 0.024(3) -0.003(3)
C12 0.057(5) 0.042(4) 0.028(4) 0.000 0.014(3) 0.000

loop_
_atom_type_symbol
_atom_type_description
_atom_type_scat_dispersion_real
_atom_type_scat_dispersion_imag
_atom_type_scat_source
C C 0.0033 0.0016 'International Tables Vol C Tables 4.2.6.8 and 6.1.1.4'
H H 0.0000 0.0000 'International Tables Vol C Tables 4.2.6.8 and 6.1.1.4'
N N 0.0061 0.0033 'International Tables Vol C Tables 4.2.6.8 and 6.1.1.4'
O O 0.0106 0.0060 'International Tables Vol C Tables 4.2.6.8 and 6.1.1.4'
Zn Zn 0.2839 1.4301 'International Tables Vol C Tables 4.2.6.8 and 6.1.1.4'

loop_
_geom_angle_atom_site_label_1
_geom_angle_atom_site_label_2
_geom_angle_atom_site_label_3
_geom_angle_site_symmetry_1
_geom_angle_site_symmetry_3
_geom_angle
_geom_angle_publ_flag
O1 Zn1 O3 . 4_444 128.16(17) yes
O1 Zn1 O4 . 3_545 99.88(14) yes
O3 Zn1 O4 4_444 3_545 113.10(16) ?
O1 Zn1 N1 . . 118.37(17) yes
O3 Zn1 N1 4_444 . 97.82(16) yes
O4 Zn1 N1 3_545 . 95.28(15) yes
O1 Zn1 O2 . . 55.52(13) ?
O3 Zn1 O2 4_444 . 88.98(15) ?
O4 Zn1 O2 3_545 . 154.89(14) ?
N1 Zn1 O2 . . 93.24(14) ?
O1 Zn1 C1 . . 28.25(15) ?
O3 Zn1 C1 4_444 . 109.85(17) ?
O4 Zn1 C1 3_545 . 127.90(15) ?
N1 Zn1 C1 . . 106.76(16) ?
O2 Zn1 C1 . . 27.28(13) ?
C1 O1 Zn1 . . 105.8(3) ?
C1 O2 Zn1 . . 77.1(3) ?
C5 O3 Zn1 . 4_454 136.0(3) ?
C5 O4 Zn1 . 3_455 135.7(3) ?
C6 N1 C10 . . 116.8(4) ?
C6 N1 Zn1 . . 120.4(3) ?
C10 N1 Zn1 . . 122.8(3) ?
O2 C1 O1 . . 121.5(5) ?
O2 C1 C2 . . 122.6(5) ?
O1 C1 C2 . . 115.9(4) ?
O2 C1 Zn1 . . 75.6(3) ?
O1 C1 Zn1 . . 45.9(2) ?
C2 C1 Zn1 . . 161.2(3) ?
C1 C2 C3 . . 113.8(4) ?
C1 C2 H2A . . 108.8 ?
C3 C2 H2A . . 108.8 ?
C1 C2 H2B . . 108.8 ?
C3 C2 H2B . . 108.8 ?
H2A C2 H2B . . 107.7 ?
C4 C3 C2 . . 112.6(4) ?
C4 C3 H3A . . 109.1 ?
C2 C3 H3A . . 109.1 ?
C4 C3 H3B . . 109.1 ?
C2 C3 H3B . . 109.1 ?
H3A C3 H3B . . 107.8 ?
C5 C4 C3 . . 117.1(4) ?
C5 C4 H4A . . 108.0 ?
C3 C4 H4A . . 108.0 ?
C5 C4 H4B . . 108.0 ?
C3 C4 H4B . . 108.0 ?
H4A C4 H4B . . 107.3 ?
O3 C5 O4 . . 125.6(4) ?
O3 C5 C4 . . 116.5(4) ?
O4 C5 C4 . . 117.9(4) ?
N1 C6 C7 . . 122.7(5) ?
N1 C6 H6 . . 118.7 ?
C7 C6 H6 . . 118.7 ?
C8 C7 C6 . . 120.4(5) ?
C8 C7 H7 . . 119.8 ?
C6 C7 H7 . . 119.8 ?
C7 C8 C9 . . 116.8(5) ?
C7 C8 C11 . . 121.7(5) ?
C9 C8 C11 . . 121.6(5) ?
C10 C9 C8 . . 119.8(5) ?
C10 C9 H9 . . 120.1 ?
C8 C9 H9 . . 120.1 ?
N1 C10 C9 . . 123.5(5) ?
N1 C10 H10 . . 118.2 ?
C9 C10 H10 . . 118.2 ?
C8 C11 C12 . . 114.5(4) ?
C8 C11 H11A . . 108.6 ?
C12 C11 H11A . . 108.6 ?
C8 C11 H11B . . 108.6 ?
C12 C11 H11B . . 108.6 ?
H11A C11 H11B . . 107.6 ?
C11 C12 C11 . 2 109.9(6) ?
C11 C12 H12A . . 109.7 ?
C11 C12 H12A 2 . 109.7 ?

loop_
_geom_bond_atom_site_label_1
_geom_bond_atom_site_label_2
_geom_bond_site_symmetry_2
_geom_bond_distance
_geom_bond_publ_flag
Zn1 O1 . 1.935(4) yes
Zn1 O3 4_444 1.940(3) yes
Zn1 O4 3_545 1.991(3) yes
Zn1 N1 . 2.039(4) yes
Zn1 O2 . 2.574(4) ?
Zn1 C1 . 2.591(5) ?
O1 C1 . 1.275(6) ?
O2 C1 . 1.218(6) ?
O3 C5 . 1.238(6) ?
O3 Zn1 4_454 1.940(3) ?
O4 C5 . 1.248(6) ?
O4 Zn1 3_455 1.991(3) ?
N1 C6 . 1.341(6) ?
N1 C10 . 1.336(6) ?
C1 C2 . 1.513(7) ?
C2 C3 . 1.523(7) ?
C2 H2A . 0.9700 ?
C2 H2B . 0.9700 ?
C3 C4 . 1.509(7) ?
C3 H3A . 0.9700 ?
C3 H3B . 0.9700 ?
C4 C5 . 1.502(7) ?
C4 H4A . 0.9700 ?
C4 H4B . 0.9700 ?
C6 C7 . 1.374(7) ?
C6 H6 . 0.9300 ?
C7 C8 . 1.381(7) ?
C7 H7 . 0.9300 ?
C8 C9 . 1.381(7) ?
C8 C11 . 1.504(7) ?
C9 C10 . 1.372(7) ?
C9 H9 . 0.9300 ?
C10 H10 . 0.9300 ?
C11 C12 . 1.520(7) ?
C11 H11A . 0.9700 ?
C11 H11B . 0.9700 ?
C12 C11 2 1.520(7) ?
C12 H12A . 0.9700 ?
